data_1542646
loop_
_publ_author_name
'Huang, Jau-Jiun'
'Hung, Yu-Hsiang'
'Ting, Pei-Ling'
'Tsai, Yu-Ning'
'Gao, Huan-Jie'
'Chiu, Tien-Lung'
'Lee, Jiun-Haw'
'Chen, Chi-Lin'
'Chou, Pi-Tai'
'Leung, Man-Kit'

_publ_section_title
;
 Orthogonally Substituted Benzimidazole-Carbazole Benzene As Universal
 Hosts for Phosphorescent Organic Light-Emitting Diodes.
;
_journal_issue 4
_journal_name_full 'Organic letters'
_journal_page_first 672
_journal_page_last 675
_journal_paper_doi 10.1021/acs.orglett.5b03631
_journal_volume 18
_journal_year 2016
_chemical_formula_sum 'C43 H28 N4'
_chemical_formula_weight 600.69
_chemical_name_systematic
; 
 ? 
;
_space_group_IT_number 14
_symmetry_cell_setting monoclinic
_symmetry_space_group_name_Hall '-P 2yn'
_symmetry_space_group_name_H-M 'P 1 21/n 1'
_atom_sites_solution_hydrogens geom
_atom_sites_solution_primary direct
_atom_sites_solution_secondary difmap
_audit_creation_method SHELXL-97
_cell_angle_alpha 90.00
_cell_angle_beta 106.759(5)
_cell_angle_gamma 90.00
_cell_formula_units_Z 4
_cell_length_a 11.5230(5)
_cell_length_b 16.7116(6)
_cell_length_c 17.0577(8)
_cell_measurement_reflns_used 2992
_cell_measurement_temperature 200(2)
_cell_measurement_theta_max 74.4090
_cell_measurement_theta_min 3.7510
_cell_volume 3145.2(2)
_computing_cell_refinement
; 
CrysAlisPro, Agilent Technologies, 
Version 1.171.37.31 (release 14-01-2014 CrysAlis171 .NET) 
(compiled Jan 14 2014,18:38:05) 
Empirical absorption correction using spherical harmonics, 
 implemented in SCALE3 ABSPACK scaling algorithm. 
;
_computing_data_collection
; 
CrysAlisPro, Agilent Technologies, 
Version 1.171.37.31 (release 14-01-2014 CrysAlis171 .NET) 
(compiled Jan 14 2014,18:38:05) 
Empirical absorption correction using spherical harmonics, 
 implemented in SCALE3 ABSPACK scaling algorithm. 
;
_computing_data_reduction
; 
CrysAlisPro, Agilent Technologies, 
Version 1.171.37.31 (release 14-01-2014 CrysAlis171 .NET) 
(compiled Jan 14 2014,18:38:05) 
Empirical absorption correction using spherical harmonics, 
 implemented in SCALE3 ABSPACK scaling algorithm. 
;
_computing_molecular_graphics SHELXTL
_computing_publication_material SHELXTL
_computing_structure_refinement 'SHELXL-97 (Sheldrick, 1997)'
_computing_structure_solution 'SHELXS-97 (Sheldrick, 1990)'
_diffrn_ambient_temperature 200(2)
_diffrn_measured_fraction_theta_full 0.988
_diffrn_measured_fraction_theta_max 0.988
_diffrn_measurement_device_type 'Oxford Diffraction Gemini A'
_diffrn_measurement_method CCD
_diffrn_radiation_monochromator graphite
_diffrn_radiation_source 'fine-focus sealed tube'
_diffrn_radiation_type CuK\a
_diffrn_radiation_wavelength 1.54178
_diffrn_reflns_av_R_equivalents 0.0290
_diffrn_reflns_av_sigmaI/netI 0.0453
_diffrn_reflns_limit_h_max 13
_diffrn_reflns_limit_h_min -13
_diffrn_reflns_limit_k_max 8
_diffrn_reflns_limit_k_min -20
_diffrn_reflns_limit_l_max 20
_diffrn_reflns_limit_l_min -19
_diffrn_reflns_number 9877
_diffrn_reflns_theta_full 67.99
_diffrn_reflns_theta_max 67.99
_diffrn_reflns_theta_min 3.78
_exptl_absorpt_coefficient_mu 0.582
_exptl_absorpt_correction_T_max 1.00000
_exptl_absorpt_correction_T_min 0.98545
_exptl_absorpt_correction_type multi-scan
_exptl_absorpt_process_details
; 
CrysAlisPro, Agilent Technologies, 
Version 1.171.37.31 (release 14-01-2014 CrysAlis171 .NET) 
(compiled Jan 14 2014,18:38:05) 
Empirical absorption correction using spherical harmonics, 
 implemented in SCALE3 ABSPACK scaling algorithm. 
;
_exptl_crystal_density_diffrn 1.269
_exptl_crystal_density_method 'not measured'
_exptl_crystal_description column
_exptl_crystal_F_000 1256
_exptl_crystal_size_max 0.25
_exptl_crystal_size_mid 0.20
_exptl_crystal_size_min 0.15
_refine_diff_density_max 0.173
_refine_diff_density_min -0.253
_refine_diff_density_rms 0.042
_refine_ls_extinction_method none
_refine_ls_goodness_of_fit_ref 1.035
_refine_ls_hydrogen_treatment mixed
_refine_ls_matrix_type full
_refine_ls_number_parameters 424
_refine_ls_number_reflns 5661
_refine_ls_number_restraints 0
_refine_ls_restrained_S_all 1.035
_refine_ls_R_factor_all 0.0709
_refine_ls_R_factor_gt 0.0466
_refine_ls_shift/su_max 0.000
_refine_ls_shift/su_mean 0.000
_refine_ls_structure_factor_coef Fsqd
_refine_ls_weighting_details 'calc w=1/[\s^2^(Fo^2^)+(0.0591P)^2^+0.2758P] where P=(Fo^2^+2Fc^2^)/3'
_refine_ls_weighting_scheme calc
_refine_ls_wR_factor_gt 0.1100
_refine_ls_wR_factor_ref 0.1296
_reflns_number_gt 4025
_reflns_number_total 5661
_reflns_threshold_expression >2sigma(I)
_cod_data_source_file ol5b03631_si_003.cif
_cod_data_source_block ic16978
_cod_depositor_comments
;
The following automatic conversions were performed:

'_symmetry_cell_setting' value 'Monoclinic' changed to 'monoclinic'
according to
/usr/data/users/saulius/crontab/automatic-downloads/current/ACS/lib/dictionaries/cif_core.dic
dictionary named 'cif_core.dic' version 2.4.2 from 2011-04-26.

Automatic conversion script
Id: cif_fix_values 4268 2015-11-12 08:31:59Z antanas 
;
_cod_original_sg_symbol_H-M P2(1)/n
_cod_database_code 1542646

loop_
_symmetry_equiv_pos_as_xyz
'x, y, z'
'-x+1/2, y+1/2, -z+1/2'
'-x, -y, -z'
'x-1/2, -y-1/2, z-1/2'

loop_
_atom_site_label
_atom_site_type_symbol
_atom_site_fract_x
_atom_site_fract_y
_atom_site_fract_z
_atom_site_U_iso_or_equiv
_atom_site_adp_type
_atom_site_occupancy
_atom_site_symmetry_multiplicity
_atom_site_calc_flag
_atom_site_refinement_flags
N1 N 0.92381(15) 0.41572(10) 0.23457(10) 0.0353(4) Uani 1 1 d .
N2 N 0.79454(15) 0.42078(10) 0.10761(10) 0.0356(4) Uani 1 1 d .
N3 N 0.85944(15) 0.23709(10) 0.09869(9) 0.0341(4) Uani 1 1 d .
N4 N 0.68777(16) 0.36904(11) 0.29853(10) 0.0384(4) Uani 1 1 d .
C1 C 0.95302(18) 0.48063(12) 0.19276(12) 0.0357(5) Uani 1 1 d .
C2 C 1.0451(2) 0.53722(14) 0.21854(15) 0.0456(5) Uani 1 1 d .
H2A H 1.1012 0.5346 0.2717 0.055 Uiso 1 1 calc R
C3 C 1.0524(2) 0.59703(14) 0.16455(16) 0.0513(6) Uani 1 1 d .
H3A H 1.1143 0.6363 0.1810 0.062 Uiso 1 1 calc R
C4 C 0.9711(2) 0.60128(14) 0.08641(16) 0.0525(6) Uani 1 1 d .
H4A H 0.9783 0.6436 0.0510 0.063 Uiso 1 1 calc R
C5 C 0.8801(2) 0.54537(14) 0.05933(15) 0.0469(5) Uani 1 1 d .
H5A H 0.8248 0.5481 0.0060 0.056 Uiso 1 1 calc R
C6 C 0.87336(19) 0.48492(12) 0.11365(12) 0.0363(5) Uani 1 1 d .
C7 C 0.69539(19) 0.40286(12) 0.03696(12) 0.0386(5) Uani 1 1 d .
C8 C 0.7177(2) 0.38884(14) -0.03707(13) 0.0504(6) Uani 1 1 d .
H8A H 0.7982 0.3905 -0.0412 0.061 Uiso 1 1 calc R
C9 C 0.6214(3) 0.37231(16) -0.10541(15) 0.0683(8) Uani 1 1 d .
H9A H 0.6358 0.3627 -0.1567 0.082 Uiso 1 1 calc R
C10 C 0.5063(3) 0.36981(19) -0.09936(19) 0.0807(10) Uani 1 1 d .
H10A H 0.4408 0.3582 -0.1464 0.097 Uiso 1 1 calc R
C11 C 0.4842(3) 0.3839(2) -0.0259(2) 0.0798(9) Uani 1 1 d .
H11A H 0.4036 0.3815 -0.0221 0.096 Uiso 1 1 calc R
C12 C 0.5790(2) 0.40151(17) 0.04310(16) 0.0587(7) Uani 1 1 d .
H12A H 0.5638 0.4125 0.0939 0.070 Uiso 1 1 calc R
C13 C 0.83085(18) 0.38223(11) 0.18213(11) 0.0313(4) Uani 1 1 d .
C14 C 0.77592(17) 0.30564(11) 0.19842(11) 0.0299(4) Uani 1 1 d .
C15 C 0.79377(18) 0.23585(12) 0.15838(11) 0.0329(4) Uani 1 1 d .
C16 C 0.7478(2) 0.16307(12) 0.17466(12) 0.0400(5) Uani 1 1 d .
H16A H 0.7614 0.1161 0.1471 0.048 Uiso 1 1 calc R
C17 C 0.6824(2) 0.15865(14) 0.23083(14) 0.0483(6) Uani 1 1 d .
H17A H 0.6499 0.1090 0.2415 0.058 Uiso 1 1 calc R
C18 C 0.6646(2) 0.22718(14) 0.27141(14) 0.0470(6) Uani 1 1 d .
H18A H 0.6202 0.2242 0.3104 0.056 Uiso 1 1 calc R
C19 C 0.71076(18) 0.29992(12) 0.25592(12) 0.0351(4) Uani 1 1 d .
C20 C 0.98634(18) 0.23600(11) 0.11604(12) 0.0329(4) Uani 1 1 d .
C21 C 1.0742(2) 0.25414(13) 0.18786(13) 0.0422(5) Uani 1 1 d .
H21A H 1.0533 0.2717 0.2350 0.051 Uiso 1 1 calc R
C22 C 1.1940(2) 0.24579(15) 0.18859(15) 0.0517(6) Uani 1 1 d .
H22A H 1.2564 0.2578 0.2373 0.062 Uiso 1 1 calc R
C23 C 1.2255(2) 0.22038(15) 0.11989(16) 0.0552(6) Uani 1 1 d .
H23A H 1.3086 0.2157 0.1222 0.066 Uiso 1 1 calc R
C24 C 1.1372(2) 0.20182(14) 0.04830(15) 0.0471(6) Uani 1 1 d .
H24A H 1.1588 0.1842 0.0014 0.056 Uiso 1 1 calc R
C25 C 1.01584(19) 0.20937(11) 0.04599(12) 0.0356(5) Uani 1 1 d .
C26 C 0.90358(19) 0.19060(11) -0.01544(12) 0.0344(4) Uani 1 1 d .
C27 C 0.8749(2) 0.15885(13) -0.09389(12) 0.0415(5) Uani 1 1 d .
H27A H 0.9369 0.1478 -0.1189 0.050 Uiso 1 1 calc R
C28 C 0.7548(2) 0.14354(13) -0.13514(12) 0.0433(5) Uani 1 1 d .
H28A H 0.7346 0.1209 -0.1885 0.052 Uiso 1 1 calc R
C29 C 0.6632(2) 0.16081(13) -0.09956(12) 0.0416(5) Uani 1 1 d .
H29A H 0.5813 0.1500 -0.1291 0.050 Uiso 1 1 calc R
C30 C 0.68934(19) 0.19341(12) -0.02228(12) 0.0379(5) Uani 1 1 d .
H30A H 0.6267 0.2063 0.0016 0.045 Uiso 1 1 calc R
C31 C 0.81010(18) 0.20677(11) 0.01959(11) 0.0322(4) Uani 1 1 d .
C32 C 0.57825(19) 0.41041(13) 0.27968(13) 0.0393(5) Uani 1 1 d .
C33 C 0.4732(2) 0.39907(15) 0.21628(14) 0.0479(6) Uani 1 1 d .
H33A H 0.4678 0.3582 0.1767 0.057 Uiso 1 1 calc R
C34 C 0.3759(2) 0.44967(17) 0.21252(16) 0.0575(7) Uani 1 1 d .
H34A H 0.3031 0.4436 0.1692 0.069 Uiso 1 1 calc R
C35 C 0.3829(2) 0.50884(16) 0.27087(17) 0.0590(7) Uani 1 1 d .
H35A H 0.3159 0.5435 0.2659 0.071 Uiso 1 1 calc R
C36 C 0.4857(2) 0.51808(14) 0.33582(17) 0.0532(6) Uani 1 1 d .
H36A H 0.4893 0.5579 0.3762 0.064 Uiso 1 1 calc R
C37 C 0.5844(2) 0.46778(12) 0.34122(13) 0.0399(5) Uani 1 1 d .
C38 C 0.6982(2) 0.45653(12) 0.40290(13) 0.0379(5) Uani 1 1 d .
C39 C 0.7503(2) 0.48989(13) 0.47973(14) 0.0467(6) Uani 1 1 d .
H39A H 0.7107 0.5320 0.4993 0.056 Uiso 1 1 calc R
C40 C 0.8597(2) 0.46123(15) 0.52685(14) 0.0535(6) Uani 1 1 d .
H40A H 0.8971 0.4848 0.5786 0.064 Uiso 1 1 calc R
C41 C 0.9166(2) 0.39785(15) 0.49962(15) 0.0542(6) Uani 1 1 d .
H41A H 0.9912 0.3781 0.5340 0.065 Uiso 1 1 calc R
C42 C 0.8672(2) 0.36304(14) 0.42398(14) 0.0468(5) Uani 1 1 d .
H42A H 0.9063 0.3197 0.4059 0.056 Uiso 1 1 calc R
C43 C 0.75872(19) 0.39355(12) 0.37555(12) 0.0371(5) Uani 1 1 d .

loop_
_atom_site_aniso_label
_atom_site_aniso_U_11
_atom_site_aniso_U_22
_atom_site_aniso_U_33
_atom_site_aniso_U_23
_atom_site_aniso_U_13
_atom_site_aniso_U_12
N1 0.0391(9) 0.0349(9) 0.0343(9) -0.0015(7) 0.0145(8) -0.0010(7)
N2 0.0410(9) 0.0338(9) 0.0347(9) 0.0024(7) 0.0152(8) -0.0033(7)
N3 0.0373(9) 0.0351(9) 0.0323(9) -0.0027(7) 0.0141(7) 0.0002(7)
N4 0.0433(10) 0.0400(10) 0.0381(9) -0.0051(8) 0.0218(8) 0.0002(8)
C1 0.0368(11) 0.0315(11) 0.0442(11) -0.0034(9) 0.0202(9) 0.0000(8)
C2 0.0404(12) 0.0425(13) 0.0580(14) -0.0083(11) 0.0207(11) -0.0057(10)
C3 0.0451(13) 0.0400(13) 0.0751(17) -0.0040(12) 0.0275(13) -0.0101(10)
C4 0.0556(15) 0.0377(12) 0.0722(17) 0.0084(12) 0.0314(14) -0.0020(11)
C5 0.0500(13) 0.0426(13) 0.0511(13) 0.0081(10) 0.0192(11) -0.0020(10)
C6 0.0419(11) 0.0305(10) 0.0418(11) 0.0016(9) 0.0205(9) -0.0002(9)
C7 0.0450(12) 0.0340(11) 0.0346(11) 0.0040(9) 0.0080(9) -0.0043(9)
C8 0.0668(16) 0.0450(13) 0.0396(12) 0.0036(10) 0.0156(12) -0.0099(11)
C9 0.103(2) 0.0526(16) 0.0393(14) 0.0055(12) 0.0053(15) -0.0148(16)
C10 0.089(2) 0.0647(19) 0.0611(19) 0.0134(15) -0.0227(17) -0.0095(17)
C11 0.0458(16) 0.092(2) 0.086(2) 0.0105(19) -0.0053(16) -0.0053(15)
C12 0.0466(14) 0.0701(18) 0.0581(15) 0.0077(13) 0.0132(12) -0.0029(12)
C13 0.0365(10) 0.0305(10) 0.0314(10) -0.0020(8) 0.0167(9) 0.0016(8)
C14 0.0327(10) 0.0311(10) 0.0260(9) -0.0004(8) 0.0086(8) -0.0006(8)
C15 0.0368(10) 0.0347(11) 0.0282(10) 0.0003(8) 0.0109(8) 0.0005(8)
C16 0.0526(13) 0.0302(11) 0.0401(11) -0.0035(9) 0.0179(10) -0.0027(9)
C17 0.0654(15) 0.0349(12) 0.0520(13) -0.0009(10) 0.0285(12) -0.0132(11)
C18 0.0580(14) 0.0473(13) 0.0459(13) -0.0003(10) 0.0314(12) -0.0076(11)
C19 0.0391(11) 0.0354(11) 0.0337(10) -0.0025(9) 0.0150(9) -0.0016(9)
C20 0.0392(11) 0.0242(10) 0.0373(11) -0.0008(8) 0.0143(9) 0.0005(8)
C21 0.0471(13) 0.0372(12) 0.0418(12) -0.0061(9) 0.0122(10) 0.0023(10)
C22 0.0426(13) 0.0507(14) 0.0558(14) -0.0124(11) 0.0048(11) 0.0051(11)
C23 0.0389(13) 0.0549(15) 0.0740(17) -0.0158(13) 0.0197(13) 0.0026(11)
C24 0.0476(13) 0.0440(13) 0.0562(14) -0.0066(11) 0.0254(12) 0.0021(10)
C25 0.0452(12) 0.0274(10) 0.0388(11) 0.0016(8) 0.0190(10) 0.0026(9)
C26 0.0464(12) 0.0279(10) 0.0322(10) 0.0014(8) 0.0164(9) 0.0017(8)
C27 0.0558(13) 0.0383(12) 0.0362(11) 0.0019(9) 0.0224(10) 0.0069(10)
C28 0.0608(14) 0.0399(12) 0.0290(10) -0.0020(9) 0.0125(10) 0.0030(10)
C29 0.0459(12) 0.0387(12) 0.0365(11) 0.0003(9) 0.0062(10) 0.0010(10)
C30 0.0416(12) 0.0362(11) 0.0375(11) -0.0008(9) 0.0140(9) 0.0013(9)
C31 0.0435(11) 0.0262(10) 0.0295(9) -0.0010(8) 0.0147(9) 0.0002(8)
C32 0.0433(12) 0.0387(12) 0.0437(12) 0.0063(9) 0.0249(10) -0.0004(9)
C33 0.0513(14) 0.0528(14) 0.0429(12) 0.0039(11) 0.0191(11) -0.0043(11)
C34 0.0465(14) 0.0647(17) 0.0626(16) 0.0231(13) 0.0177(12) 0.0010(12)
C35 0.0542(15) 0.0497(15) 0.0815(18) 0.0188(14) 0.0330(15) 0.0117(12)
C36 0.0609(16) 0.0337(12) 0.0766(17) 0.0068(11) 0.0381(14) 0.0031(11)
C37 0.0507(13) 0.0297(10) 0.0481(12) 0.0019(9) 0.0283(11) -0.0028(9)
C38 0.0494(12) 0.0293(10) 0.0437(11) -0.0038(9) 0.0273(10) -0.0068(9)
C39 0.0611(15) 0.0360(12) 0.0523(13) -0.0081(10) 0.0312(12) -0.0073(11)
C40 0.0659(16) 0.0543(15) 0.0433(13) -0.0156(11) 0.0204(12) -0.0126(13)
C41 0.0522(14) 0.0611(16) 0.0488(14) -0.0074(12) 0.0138(12) -0.0018(12)
C42 0.0467(13) 0.0478(13) 0.0514(13) -0.0057(11) 0.0226(11) -0.0003(11)
C43 0.0428(12) 0.0373(11) 0.0381(11) -0.0037(9) 0.0228(10) -0.0065(9)

loop_
_atom_type_symbol
_atom_type_description
_atom_type_scat_dispersion_real
_atom_type_scat_dispersion_imag
_atom_type_scat_source
C C 0.0181 0.0091 'International Tables Vol C Tables 4.2.6.8 and 6.1.1.4'
H H 0.0000 0.0000 'International Tables Vol C Tables 4.2.6.8 and 6.1.1.4'
N N 0.0311 0.0180 'International Tables Vol C Tables 4.2.6.8 and 6.1.1.4'

loop_
_geom_angle_atom_site_label_1
_geom_angle_atom_site_label_2
_geom_angle_atom_site_label_3
_geom_angle
C13 N1 C1 104.75(16)
C13 N2 C6 105.91(17)
C13 N2 C7 129.37(17)
C6 N2 C7 124.70(17)
C31 N3 C20 107.88(15)
C31 N3 C15 121.93(16)
C20 N3 C15 125.48(16)
C32 N4 C43 108.54(16)
C32 N4 C19 124.89(18)
C43 N4 C19 124.91(17)
N1 C1 C2 129.9(2)
N1 C1 C6 110.26(17)
C2 C1 C6 119.85(19)
C3 C2 C1 117.9(2)
C2 C3 C4 121.5(2)
C5 C4 C3 121.5(2)
C4 C5 C6 116.9(2)
C5 C6 N2 132.3(2)
C5 C6 C1 122.3(2)
N2 C6 C1 105.38(16)
C12 C7 C8 120.7(2)
C12 C7 N2 119.9(2)
C8 C7 N2 119.4(2)
C7 C8 C9 119.2(3)
C10 C9 C8 120.3(3)
C9 C10 C11 120.5(3)
C10 C11 C12 120.2(3)
C7 C12 C11 119.1(3)
N1 C13 N2 113.70(17)
N1 C13 C14 123.30(17)
N2 C13 C14 122.79(17)
C15 C14 C19 118.04(18)
C15 C14 C13 119.74(16)
C19 C14 C13 122.15(17)
C16 C15 C14 121.08(17)
C16 C15 N3 117.73(17)
C14 C15 N3 121.19(17)
C17 C16 C15 120.14(19)
C16 C17 C18 119.5(2)
C19 C18 C17 120.77(19)
C18 C19 C14 120.50(19)
C18 C19 N4 118.39(17)
C14 C19 N4 121.09(17)
C21 C20 C25 121.95(19)
C21 C20 N3 129.54(18)
C25 C20 N3 108.48(17)
C20 C21 C22 117.4(2)
C21 C22 C23 121.7(2)
C24 C23 C22 120.6(2)
C23 C24 C25 118.9(2)
C24 C25 C20 119.4(2)
C24 C25 C26 133.01(19)
C20 C25 C26 107.45(17)
C27 C26 C31 119.12(19)
C27 C26 C25 134.15(19)
C31 C26 C25 106.65(16)
C28 C27 C26 119.1(2)
C27 C28 C29 120.88(19)
C30 C29 C28 121.1(2)
C29 C30 C31 117.81(19)
C30 C31 N3 128.55(18)
C30 C31 C26 122.02(18)
N3 C31 C26 109.43(17)
C33 C32 N4 130.0(2)
C33 C32 C37 121.4(2)
N4 C32 C37 108.55(19)
C32 C33 C34 117.7(2)
C35 C34 C33 121.3(2)
C36 C35 C34 121.0(2)
C35 C36 C37 118.7(2)
C36 C37 C32 119.7(2)
C36 C37 C38 132.9(2)
C32 C37 C38 107.23(18)
C39 C38 C43 119.3(2)
C39 C38 C37 133.8(2)
C43 C38 C37 106.76(18)
C40 C39 C38 119.1(2)
C39 C40 C41 120.7(2)
C42 C41 C40 121.7(2)
C41 C42 C43 117.5(2)
C42 C43 N4 129.70(19)
C42 C43 C38 121.64(19)
N4 C43 C38 108.57(18)

loop_
_geom_bond_atom_site_label_1
_geom_bond_atom_site_label_2
_geom_bond_distance
N1 C13 1.307(3)
N1 C1 1.392(3)
N2 C13 1.378(3)
N2 C6 1.389(3)
N2 C7 1.433(3)
N3 C31 1.399(2)
N3 C20 1.406(3)
N3 C15 1.433(2)
N4 C32 1.393(3)
N4 C43 1.394(3)
N4 C19 1.430(3)
C1 C2 1.395(3)
C1 C6 1.398(3)
C2 C3 1.378(3)
C3 C4 1.393(3)
C4 C5 1.380(3)
C5 C6 1.388(3)
C7 C12 1.375(3)
C7 C8 1.379(3)
C8 C9 1.386(4)
C9 C10 1.360(5)
C10 C11 1.370(5)
C11 C12 1.387(4)
C13 C14 1.489(3)
C14 C15 1.396(3)
C14 C19 1.400(3)
C15 C16 1.386(3)
C16 C17 1.382(3)
C17 C18 1.384(3)
C18 C19 1.382(3)
C20 C21 1.379(3)
C20 C25 1.406(3)
C21 C22 1.384(3)
C22 C23 1.389(3)
C23 C24 1.381(3)
C24 C25 1.393(3)
C25 C26 1.445(3)
C26 C27 1.388(3)
C26 C31 1.401(3)
C27 C28 1.384(3)
C28 C29 1.391(3)
C29 C30 1.377(3)
C30 C31 1.387(3)
C32 C33 1.384(3)
C32 C37 1.408(3)
C33 C34 1.392(3)
C34 C35 1.389(4)
C35 C36 1.377(4)
C36 C37 1.396(3)
C37 C38 1.437(3)
C38 C39 1.391(3)
C38 C43 1.414(3)
C39 C40 1.371(3)
C40 C41 1.394(3)
C41 C42 1.380(3)
C42 C43 1.382(3)
